data_2000599
loop_
_publ_author_name
'Marsh, R. E.'
'Schaefer, W. P.'
'Kukkola, P. J.'
'Myers, A. G.'

_publ_section_title
;
 A chiral <i>N</i>-crontonyloxazolidinone Diels-Alder adduct
;
_journal_issue 9
_journal_name_full 'Acta Crystallographica Section C'
_journal_page_first 1622
_journal_page_last 1624
_journal_paper_doi 10.1107/S0108270192000738
_journal_volume 48
_journal_year 1992
_chemical_formula_moiety 'C19 H23 N1 O4'
_chemical_formula_sum 'C19 H23 N O4'
_chemical_formula_weight 329.4
_chemical_name_systematic
;
 (4S)-4-Benzyl-3-[(4S,5S)-(1-methoxy-5-methylcyclohexen-4-yl)carbonyl]-2-oxazolidinone
;
_space_group_crystal_system monoclinic
_space_group_IT_number 4
_space_group_name_Hall 'P 2yb'
_space_group_name_H-M_alt 'P 1 21 1'
_cell_angle_alpha 90
_cell_angle_beta 111.86(2)
_cell_angle_gamma 90
_cell_formula_units_Z 2
_cell_length_a 11.453(3)
_cell_length_b 7.163(4)
_cell_length_c 11.929(2)
_cell_volume 908.3(6)
_diffrn_radiation_type Mo
_diffrn_radiation_wavelength 0.71073
_exptl_absorpt_coefficient_mu 0.079
_exptl_crystal_density_diffrn 1.20
_exptl_crystal_F_000 352
_cod_data_source_file hh0568.cif
_cod_data_source_block hh0568a
_cod_depositor_comments
;
 Marking attached hydrogen atoms.

 Antanas Vaitkus,
 2018-02-09
;
_cod_original_cell_volume 908.3(5)
_cod_original_sg_symbol_H-M 'P 21'
_cod_original_formula_sum 'C19 H23 N1 O4'
_cod_database_code 2000599

loop_
_space_group_symop_id
_space_group_symop_operation_xyz
1 x,y,z
2 -x,y+1/2,-z

loop_
_atom_site_label
_atom_site_fract_x
_atom_site_fract_y
_atom_site_fract_z
_atom_site_U_iso_or_equiv
_atom_site_attached_hydrogens
N -.3760(3) -.1334 -.0734(3) .0523(10) 0
C1 -.4454(5) -.1555(9) -.0007(5) .0625(14) 0
O1 -.5678(3) -.1602(6) -.0722(3) .0883(11) 0
O2 -.4084(3) -.1709(7) .1069(3) .0773(9) 0
C2 -.5827(4) -.1163(9) -.1945(5) .0887(17) 2
C3 -.4567(4) -.1588(8) -.2012(3) .0558(13) 1
C4 -.2475(4) -.0949(8) -.0372(4) .0583(14) 0
O3 -.1996(3) -.1091(7) -.1115(3) .0848(10) 0
C5 -.1779(4) -.0256(8) .0896(4) .0523(12) 1
C6 -.0915(4) .1375(8) .0924(4) .0587(12) 1
C7 -.0345(4) .2090(8) .2222(4) .0687(15) 2
C8 .0079(4) .0564(10) .3133(4) .0685(16) 0
C9 -.0197(4) -.1197(8) .2912(4) .0716(15) 1
C10 -.1024(4) -.1860(8) .1676(4) .0703(14) 2
C11 -.1574(4) .2950(8) .0067(4) .0768(14) 3
O4 .0776(3) .1315(7) .4243(3) .0932(12) 0
C12 .1325(5) .0058(10) .5226(5) .116(2) 3
C13 -.4487(4) -.3539(8) -.2490(4) .0585(13) 2
C14 -.5445(4) -.3772(8) -.3763(4) .0517(13) 0
C15 -.6518(5) -.4790(8) -.3972(4) .0673(15) 1
C16 -.7426(4) -.4940(9) -.5133(6) .0792(16) 1
C17 -.7251(5) -.4077(10) -.6080(5) .0817(18) 1
C18 -.6187(6) -.3058(8) -.5874(5) .0777(18) 1
C19 -.5278(5) -.2918(8) -.4719(5) .0696(16) 1

loop_
_geom_bond_atom_site_label_1
_geom_bond_atom_site_label_2
_geom_bond_distance
N C1 1.386(7)
N C3 1.470(6)
N C4 1.398(6)
C1 O1 1.343(7)
C1 O2 1.197(7)
O1 C2 1.440(7)
C2 C3 1.506(7)
C3 C13 1.525(7)
C4 O3 1.209(6)
C4 C5 1.507(7)
C5 C6 1.524(7)
C5 C10 1.528(7)
C6 C7 1.528(7)
C6 C11 1.521(7)
C7 C8 1.490(8)
C8 C9 1.303(8)
C8 O4 1.376(7)
C9 C10 1.502(7)
O4 C12 1.425(7)
C13 C14 1.515(7)
C14 C15 1.370(7)
C14 C19 1.369(7)
C15 C16 1.392(8)
C16 C17 1.367(9)
C17 C18 1.363(9)
C18 C19 1.388(8)
